data_7217817
loop_
_publ_author_name
'Zhao, Jie'
'Xie, Li-Qiong'
'Ma, Ying-Ming'
'Zhou, Ai-Ju'
'Dong, Wen'
'Wang, Jing'
'Chen, Yan-Cong'
'Tong, Ming-Liang'

_publ_section_title
;
 Structures and properties of coordination polymers involving asymmetric
 biphenyl-3,2&#x2032;,5&#x2032;-tricarboxylate
;
_journal_issue 43
_journal_name_full CrystEngComm
_journal_page_first 10006
_journal_paper_doi 10.1039/C4CE01225A
_journal_volume 16
_journal_year 2014
_chemical_formula_sum 'C50 H40 Cu2 N4 O16'
_chemical_formula_weight 1079.94
_chemical_name_systematic
; 
 ? 
;
_space_group_IT_number 2
_symmetry_cell_setting triclinic
_symmetry_space_group_name_Hall '-P 1'
_symmetry_space_group_name_H-M 'P -1'
_atom_sites_solution_hydrogens geom
_atom_sites_solution_primary direct
_atom_sites_solution_secondary difmap
_audit_creation_method SHELXL-97
_cell_angle_alpha 81.1100(10)
_cell_angle_beta 88.0780(10)
_cell_angle_gamma 69.0990(10)
_cell_formula_units_Z 1
_cell_length_a 7.46830(10)
_cell_length_b 9.9602(2)
_cell_length_c 15.8627(3)
_cell_measurement_temperature 296(2)
_cell_volume 1088.78(3)
_computing_cell_refinement 'SMART (Bruker, 1996)'
_computing_data_collection 'SMART (Bruker, 1996)'
_computing_data_reduction 'SAINT (Bruker, 1996)'
_computing_molecular_graphics SHELXTL
_computing_publication_material SHELXTL
_computing_structure_refinement 'SHELXL-97 (Sheldrick, 1997)'
_computing_structure_solution 'SHELXS-97 (Sheldrick, 1990)'
_diffrn_ambient_temperature 296(2)
_diffrn_measured_fraction_theta_full 0.987
_diffrn_measured_fraction_theta_max 0.987
_diffrn_measurement_device_type 'Bruker Smart Apex CCD area detector'
_diffrn_measurement_method 'phi and omega scans'
_diffrn_radiation_monochromator graphite
_diffrn_radiation_source 'fine-focus sealed tube'
_diffrn_radiation_type MoK\a
_diffrn_radiation_wavelength 0.71073
_diffrn_reflns_av_R_equivalents 0.0286
_diffrn_reflns_av_sigmaI/netI 0.0290
_diffrn_reflns_limit_h_max 9
_diffrn_reflns_limit_h_min -9
_diffrn_reflns_limit_k_max 12
_diffrn_reflns_limit_k_min -12
_diffrn_reflns_limit_l_max 20
_diffrn_reflns_limit_l_min -20
_diffrn_reflns_number 17461
_diffrn_reflns_theta_full 27.49
_diffrn_reflns_theta_max 27.49
_diffrn_reflns_theta_min 2.21
_exptl_absorpt_coefficient_mu 1.062
_exptl_absorpt_correction_T_max 0.9013
_exptl_absorpt_correction_T_min 0.8570
_exptl_absorpt_correction_type multi-scan
_exptl_absorpt_process_details 'SADABS (Sheldrick,1996)'
_exptl_crystal_colour blue
_exptl_crystal_density_diffrn 1.647
_exptl_crystal_density_method 'not measured'
_exptl_crystal_description needle-like
_exptl_crystal_F_000 554
_exptl_crystal_size_max 0.15
_exptl_crystal_size_mid 0.11
_exptl_crystal_size_min 0.10
_refine_diff_density_max 0.350
_refine_diff_density_min -0.455
_refine_diff_density_rms 0.057
_refine_ls_extinction_method none
_refine_ls_goodness_of_fit_ref 1.034
_refine_ls_hydrogen_treatment mixed
_refine_ls_matrix_type full
_refine_ls_number_parameters 345
_refine_ls_number_reflns 4928
_refine_ls_number_restraints 7
_refine_ls_restrained_S_all 1.034
_refine_ls_R_factor_all 0.0395
_refine_ls_R_factor_gt 0.0319
_refine_ls_shift/su_max 0.000
_refine_ls_shift/su_mean 0.000
_refine_ls_structure_factor_coef Fsqd
_refine_ls_weighting_details 'calc w=1/[\s^2^(Fo^2^)+(0.0466P)^2^+0.4174P] where P=(Fo^2^+2Fc^2^)/3'
_refine_ls_weighting_scheme calc
_refine_ls_wR_factor_gt 0.0835
_refine_ls_wR_factor_ref 0.0876
_reflns_number_gt 4242
_reflns_number_total 4928
_reflns_threshold_expression >2sigma(I)
_cod_data_source_file c4ce01225a2.cif
_cod_data_source_block 4
_cod_depositor_comments 'Adding full bibliography for 7217816--7217819.cif.'
_cod_original_sg_symbol_H-M P-1
_cod_database_code 7217817

loop_
_symmetry_equiv_pos_as_xyz
'x, y, z'
'-x, -y, -z'

loop_
_atom_site_label
_atom_site_type_symbol
_atom_site_fract_x
_atom_site_fract_y
_atom_site_fract_z
_atom_site_U_iso_or_equiv
_atom_site_adp_type
_atom_site_occupancy
_atom_site_symmetry_multiplicity
_atom_site_calc_flag
_atom_site_refinement_flags
Cu1 Cu 0.63519(3) 0.57262(2) 0.746974(14) 0.02727(9) Uani 1 1 d .
O1 O 0.7580(2) 0.31546(15) 0.62914(9) 0.0343(3) Uani 1 1 d .
O2 O 0.6521(2) 0.55583(15) 0.62830(8) 0.0315(3) Uani 1 1 d .
O3 O 0.7861(2) 0.65370(19) 0.19339(9) 0.0420(4) Uani 1 1 d .
O4 O 1.09402(19) 0.54984(16) 0.22029(8) 0.0311(3) Uani 1 1 d .
O5 O 1.0147(3) 0.2217(2) 0.08348(11) 0.0525(5) Uani 1 1 d D
H5O H 1.026(5) 0.212(4) 0.0310(9) 0.097(13) Uiso 1 1 d D
O6 O 1.2216(3) -0.0043(2) 0.10056(13) 0.0712(6) Uani 1 1 d .
O1W O 0.5758(2) 0.36848(17) 0.78260(10) 0.0352(3) Uani 1 1 d D
O2W O 1.0061(4) 0.8059(2) 1.07828(12) 0.0673(6) Uani 1 1 d D
N1 N 0.4168(2) 0.76330(18) 0.72002(10) 0.0267(3) Uani 1 1 d .
N2 N 0.5984(2) 0.63325(19) 0.86222(10) 0.0305(4) Uani 1 1 d .
C1 C 0.7711(3) 0.4710(2) 0.50117(11) 0.0228(4) Uani 1 1 d .
C2 C 0.6984(3) 0.6107(2) 0.45601(12) 0.0267(4) Uani 1 1 d .
H2A H 0.6166 0.6862 0.4823 0.032 Uiso 1 1 calc R
C3 C 0.7473(3) 0.6376(2) 0.37226(12) 0.0259(4) Uani 1 1 d .
H3A H 0.6944 0.7310 0.3419 0.031 Uiso 1 1 calc R
C4 C 0.8748(3) 0.5274(2) 0.33209(11) 0.0224(4) Uani 1 1 d .
C5 C 0.9473(3) 0.3854(2) 0.37616(11) 0.0231(4) Uani 1 1 d .
C6 C 0.8908(3) 0.3602(2) 0.46007(12) 0.0238(4) Uani 1 1 d .
H6A H 0.9350 0.2657 0.4895 0.029 Uiso 1 1 calc R
C7 C 1.0745(3) 0.2591(2) 0.33713(12) 0.0254(4) Uani 1 1 d .
C8 C 1.0503(3) 0.2466(2) 0.25249(13) 0.0281(4) Uani 1 1 d .
H8A H 0.9579 0.3215 0.2179 0.034 Uiso 1 1 calc R
C9 C 1.1634(3) 0.1227(2) 0.21889(14) 0.0322(4) Uani 1 1 d .
C10 C 1.2985(3) 0.0096(2) 0.27034(16) 0.0393(5) Uani 1 1 d .
H10A H 1.3721 -0.0738 0.2483 0.047 Uiso 1 1 calc R
C11 C 1.3236(3) 0.0208(2) 0.35414(16) 0.0386(5) Uani 1 1 d .
H11A H 1.4141 -0.0553 0.3888 0.046 Uiso 1 1 calc R
C12 C 1.2147(3) 0.1450(2) 0.38713(14) 0.0318(4) Uani 1 1 d .
H12A H 1.2354 0.1525 0.4434 0.038 Uiso 1 1 calc R
C13 C 0.7243(3) 0.4410(2) 0.59365(11) 0.0244(4) Uani 1 1 d .
C14 C 0.9231(3) 0.5776(2) 0.24238(11) 0.0245(4) Uani 1 1 d .
C15 C 1.1370(4) 0.1065(3) 0.12907(15) 0.0406(5) Uani 1 1 d .
C16 C 0.6972(3) 0.5563(3) 0.93329(14) 0.0430(6) Uani 1 1 d .
H16A H 0.7873 0.4643 0.9306 0.052 Uiso 1 1 calc R
C17 C 0.6712(4) 0.6073(3) 1.00990(14) 0.0487(6) Uani 1 1 d .
H17A H 0.7423 0.5511 1.0582 0.058 Uiso 1 1 calc R
C18 C 0.5385(4) 0.7426(3) 1.01395(15) 0.0485(6) Uani 1 1 d .
H18A H 0.5194 0.7801 1.0651 0.058 Uiso 1 1 calc R
C19 C 0.4337(4) 0.8226(3) 0.94178(15) 0.0423(5) Uani 1 1 d .
H19A H 0.3415 0.9141 0.9438 0.051 Uiso 1 1 calc R
C20 C 0.4666(3) 0.7659(2) 0.86660(13) 0.0294(4) Uani 1 1 d .
C21 C 0.3653(3) 0.8414(2) 0.78447(13) 0.0287(4) Uani 1 1 d .
C22 C 0.2294(3) 0.9804(2) 0.77349(16) 0.0382(5) Uani 1 1 d .
H22A H 0.1982 1.0337 0.8186 0.046 Uiso 1 1 calc R
C23 C 0.1408(3) 1.0388(2) 0.69423(17) 0.0429(6) Uani 1 1 d .
H23A H 0.0468 1.1312 0.6855 0.051 Uiso 1 1 calc R
C24 C 0.1936(3) 0.9584(3) 0.62854(16) 0.0411(5) Uani 1 1 d .
H24A H 0.1361 0.9961 0.5747 0.049 Uiso 1 1 calc R
C25 C 0.3323(3) 0.8217(2) 0.64307(14) 0.0340(5) Uani 1 1 d .
H25A H 0.3684 0.7682 0.5982 0.041 Uiso 1 1 calc R
H2WA H 1.088(4) 0.841(3) 1.089(2) 0.080(13) Uiso 1 1 d D
H2WB H 0.995(5) 0.744(3) 1.1181(16) 0.106(15) Uiso 1 1 d D
H1WA H 0.624(3) 0.341(3) 0.7363(11) 0.055(8) Uiso 1 1 d D
H1WB H 0.4650(19) 0.362(3) 0.7866(15) 0.049(8) Uiso 1 1 d D

loop_
_atom_site_aniso_label
_atom_site_aniso_U_11
_atom_site_aniso_U_22
_atom_site_aniso_U_33
_atom_site_aniso_U_23
_atom_site_aniso_U_13
_atom_site_aniso_U_12
Cu1 0.03272(14) 0.02599(14) 0.01742(12) -0.00579(9) 0.00275(9) -0.00276(10)
O1 0.0434(8) 0.0266(7) 0.0265(7) -0.0019(6) 0.0079(6) -0.0061(6)
O2 0.0431(8) 0.0281(7) 0.0179(6) -0.0058(5) 0.0038(6) -0.0054(6)
O3 0.0297(7) 0.0597(10) 0.0238(7) 0.0059(7) -0.0013(6) -0.0053(7)
O4 0.0253(7) 0.0399(8) 0.0241(7) -0.0031(6) 0.0058(5) -0.0081(6)
O5 0.0746(13) 0.0452(10) 0.0338(9) -0.0186(8) 0.0099(9) -0.0125(9)
O6 0.1046(17) 0.0452(11) 0.0542(12) -0.0320(10) 0.0121(11) -0.0059(11)
O1W 0.0389(8) 0.0391(8) 0.0309(8) -0.0066(7) 0.0085(6) -0.0181(7)
O2W 0.119(2) 0.0470(12) 0.0360(10) -0.0100(9) 0.0226(11) -0.0297(13)
N1 0.0254(8) 0.0280(8) 0.0249(8) -0.0044(7) 0.0013(6) -0.0072(6)
N2 0.0332(9) 0.0303(9) 0.0214(8) -0.0051(7) 0.0027(6) -0.0028(7)
C1 0.0227(9) 0.0277(9) 0.0180(8) -0.0052(7) 0.0012(6) -0.0084(7)
C2 0.0269(9) 0.0268(10) 0.0232(9) -0.0088(8) 0.0045(7) -0.0039(8)
C3 0.0288(9) 0.0220(9) 0.0221(9) -0.0027(7) 0.0002(7) -0.0035(7)
C4 0.0216(8) 0.0261(9) 0.0189(8) -0.0047(7) 0.0011(7) -0.0073(7)
C5 0.0223(8) 0.0237(9) 0.0226(9) -0.0075(7) 0.0020(7) -0.0059(7)
C6 0.0255(9) 0.0209(9) 0.0227(9) -0.0036(7) 0.0002(7) -0.0052(7)
C7 0.0271(9) 0.0225(9) 0.0269(9) -0.0060(7) 0.0084(7) -0.0089(7)
C8 0.0326(10) 0.0228(9) 0.0295(10) -0.0081(8) 0.0082(8) -0.0096(8)
C9 0.0380(11) 0.0276(10) 0.0354(11) -0.0134(9) 0.0153(9) -0.0147(9)
C10 0.0398(12) 0.0252(10) 0.0527(14) -0.0169(10) 0.0167(10) -0.0083(9)
C11 0.0323(11) 0.0253(10) 0.0505(14) -0.0050(10) 0.0051(9) -0.0015(8)
C12 0.0300(10) 0.0299(10) 0.0325(11) -0.0045(8) 0.0047(8) -0.0075(8)
C13 0.0215(8) 0.0285(10) 0.0207(9) -0.0059(7) 0.0015(7) -0.0052(7)
C14 0.0290(9) 0.0242(9) 0.0200(9) -0.0057(7) 0.0019(7) -0.0083(7)
C15 0.0538(14) 0.0343(12) 0.0398(12) -0.0173(10) 0.0169(10) -0.0197(10)
C16 0.0477(13) 0.0393(12) 0.0267(11) -0.0053(9) 0.0013(9) 0.0031(10)
C17 0.0546(15) 0.0580(16) 0.0225(11) -0.0071(10) -0.0004(10) -0.0062(12)
C18 0.0622(16) 0.0559(15) 0.0275(11) -0.0203(11) 0.0071(10) -0.0160(13)
C19 0.0480(13) 0.0402(13) 0.0348(12) -0.0169(10) 0.0074(10) -0.0069(10)
C20 0.0302(10) 0.0309(10) 0.0271(10) -0.0087(8) 0.0064(8) -0.0094(8)
C21 0.0257(9) 0.0275(10) 0.0312(10) -0.0064(8) 0.0054(8) -0.0071(8)
C22 0.0333(11) 0.0298(11) 0.0478(13) -0.0093(10) 0.0086(9) -0.0060(9)
C23 0.0279(11) 0.0289(11) 0.0625(16) 0.0036(11) 0.0007(10) -0.0031(9)
C24 0.0333(11) 0.0403(12) 0.0424(13) 0.0108(10) -0.0075(9) -0.0105(9)
C25 0.0304(10) 0.0385(12) 0.0308(11) -0.0010(9) -0.0006(8) -0.0112(9)

loop_
_atom_type_symbol
_atom_type_description
_atom_type_scat_dispersion_real
_atom_type_scat_dispersion_imag
_atom_type_scat_source
C C 0.0033 0.0016 'International Tables Vol C Tables 4.2.6.8 and 6.1.1.4'
H H 0.0000 0.0000 'International Tables Vol C Tables 4.2.6.8 and 6.1.1.4'
N N 0.0061 0.0033 'International Tables Vol C Tables 4.2.6.8 and 6.1.1.4'
O O 0.0106 0.0060 'International Tables Vol C Tables 4.2.6.8 and 6.1.1.4'
Cu Cu 0.3201 1.2651 'International Tables Vol C Tables 4.2.6.8 and 6.1.1.4'

loop_
_geom_angle_atom_site_label_1
_geom_angle_atom_site_label_2
_geom_angle_atom_site_label_3
_geom_angle
_geom_angle_site_symmetry_1
_geom_angle_site_symmetry_3
O2 Cu1 O4 97.21(6) . 2_766
O2 Cu1 N2 168.38(6) . .
O4 Cu1 N2 89.50(6) 2_766 .
O2 Cu1 N1 89.64(6) . .
O4 Cu1 N1 153.60(6) 2_766 .
N2 Cu1 N1 80.27(7) . .
O2 Cu1 O1W 93.21(6) . .
O4 Cu1 O1W 85.29(6) 2_766 .
N2 Cu1 O1W 96.79(7) . .
N1 Cu1 O1W 119.89(6) . .
C13 O2 Cu1 128.47(12) . .
C14 O4 Cu1 144.08(13) . 2_766
C15 O5 H5O 109(3) . .
Cu1 O1W H1WA 89.4(18) . .
Cu1 O1W H1WB 125.5(18) . .
H1WA O1W H1WB 108.7(15) . .
H2WA O2W H2WB 112.9(17) . .
C25 N1 C21 118.86(18) . .
C25 N1 Cu1 125.63(15) . .
C21 N1 Cu1 115.27(13) . .
C16 N2 C20 118.42(18) . .
C16 N2 Cu1 125.64(15) . .
C20 N2 Cu1 115.89(13) . .
C2 C1 C6 118.73(17) . .
C2 C1 C13 120.60(17) . .
C6 C1 C13 120.65(16) . .
C3 C2 C1 120.06(17) . .
C3 C2 H2A 120.0 . .
C1 C2 H2A 120.0 . .
C2 C3 C4 121.21(17) . .
C2 C3 H3A 119.4 . .
C4 C3 H3A 119.4 . .
C3 C4 C5 119.54(16) . .
C3 C4 C14 114.38(16) . .
C5 C4 C14 126.08(16) . .
C6 C5 C4 118.03(16) . .
C6 C5 C7 118.41(16) . .
C4 C5 C7 123.51(16) . .
C1 C6 C5 122.33(17) . .
C1 C6 H6A 118.8 . .
C5 C6 H6A 118.8 . .
C8 C7 C12 118.26(18) . .
C8 C7 C5 121.72(17) . .
C12 C7 C5 119.90(17) . .
C7 C8 C9 120.63(19) . .
C7 C8 H8A 119.7 . .
C9 C8 H8A 119.7 . .
C10 C9 C8 120.0(2) . .
C10 C9 C15 118.61(19) . .
C8 C9 C15 121.3(2) . .
C11 C10 C9 119.79(19) . .
C11 C10 H10A 120.1 . .
C9 C10 H10A 120.1 . .
C10 C11 C12 120.3(2) . .
C10 C11 H11A 119.8 . .
C12 C11 H11A 119.8 . .
C11 C12 C7 120.9(2) . .
C11 C12 H12A 119.5 . .
C7 C12 H12A 119.5 . .
O1 C13 O2 126.07(17) . .
O1 C13 C1 120.42(17) . .
O2 C13 C1 113.50(16) . .
O3 C14 O4 121.98(17) . .
O3 C14 C4 116.72(16) . .
O4 C14 C4 121.18(16) . .
O6 C15 O5 122.8(2) . .
O6 C15 C9 122.6(2) . .
O5 C15 C9 114.63(19) . .
N2 C16 C17 122.8(2) . .
N2 C16 H16A 118.6 . .
C17 C16 H16A 118.6 . .
C18 C17 C16 118.7(2) . .
C18 C17 H17A 120.7 . .
C16 C17 H17A 120.7 . .
C17 C18 C19 119.4(2) . .
C17 C18 H18A 120.3 . .
C19 C18 H18A 120.3 . .
C20 C19 C18 119.3(2) . .
C20 C19 H19A 120.4 . .
C18 C19 H19A 120.4 . .
N2 C20 C19 121.44(19) . .
N2 C20 C21 113.95(17) . .
C19 C20 C21 124.61(19) . .
N1 C21 C22 121.95(19) . .
N1 C21 C20 114.26(17) . .
C22 C21 C20 123.79(19) . .
C23 C22 C21 118.8(2) . .
C23 C22 H22A 120.6 . .
C21 C22 H22A 120.6 . .
C24 C23 C22 119.0(2) . .
C24 C23 H23A 120.5 . .
C22 C23 H23A 120.5 . .
C23 C24 C25 119.4(2) . .
C23 C24 H24A 120.3 . .
C25 C24 H24A 120.3 . .
N1 C25 C24 121.9(2) . .
N1 C25 H25A 119.0 . .
C24 C25 H25A 119.0 . .

loop_
_geom_bond_atom_site_label_1
_geom_bond_atom_site_label_2
_geom_bond_distance
_geom_bond_site_symmetry_2
Cu1 O2 1.9115(13) .
Cu1 O4 1.9904(13) 2_766
Cu1 N2 1.9929(16) .
Cu1 N1 2.0089(16) .
Cu1 O1W 2.2187(15) .
O1 C13 1.229(2) .
O2 C13 1.279(2) .
O3 C14 1.242(2) .
O4 C14 1.256(2) .
O4 Cu1 1.9904(13) 2_766
O5 C15 1.309(3) .
O5 H5O 0.851(10) .
O6 C15 1.208(3) .
O1W H1WA 0.848(9) .
O1W H1WB 0.851(9) .
O2W H2WA 0.838(10) .
O2W H2WB 0.834(10) .
N1 C25 1.341(3) .
N1 C21 1.343(3) .
N2 C16 1.337(3) .
N2 C20 1.347(3) .
C1 C2 1.386(3) .
C1 C6 1.386(3) .
C1 C13 1.506(2) .
C2 C3 1.377(3) .
C2 H2A 0.9300 .
C3 C4 1.395(3) .
C3 H3A 0.9300 .
C4 C5 1.399(3) .
C4 C14 1.510(2) .
C5 C6 1.395(3) .
C5 C7 1.489(2) .
C6 H6A 0.9300 .
C7 C8 1.391(3) .
C7 C12 1.394(3) .
C8 C9 1.396(3) .
C8 H8A 0.9300 .
C9 C10 1.383(3) .
C9 C15 1.486(3) .
C10 C11 1.376(3) .
C10 H10A 0.9300 .
C11 C12 1.385(3) .
C11 H11A 0.9300 .
C12 H12A 0.9300 .
C16 C17 1.370(3) .
C16 H16A 0.9300 .
C17 C18 1.368(4) .
C17 H17A 0.9300 .
C18 C19 1.375(3) .
C18 H18A 0.9300 .
C19 C20 1.375(3) .
C19 H19A 0.9300 .
C20 C21 1.480(3) .
C21 C22 1.383(3) .
C22 C23 1.383(3) .
C22 H22A 0.9300 .
C23 C24 1.374(4) .
C23 H23A 0.9300 .
C24 C25 1.376(3) .
C24 H24A 0.9300 .
C25 H25A 0.9300 .
